data_1514282
loop_
_publ_author_name
'Shen, Chengshuo'
'Anger, Emmanuel'
'Srebro, Monika'
'Vanthuyne, Nicolas'
'Deol, Kirandeep K.'
'Jefferson, Jr, Truman D'
'Muller, Gilles'
'Gareth Williams, J. A.'
'Toupet, Lo\"ic'
'Roussel, Christian'
'Autschbach, Jochen'
'R\'eau, R\'egis'
'Crassous, Jeanne'

_publ_section_title
;
 Straightforward access to mono- and bis-cycloplatinated helicenes that
 display circularly polarized phosphorescence using crystallization
 resolution methods.
;
_journal_issue 5
_journal_name_full 'Chemical science (Royal Society of Chemistry : 2010)'
_journal_page_first 1915
_journal_page_last 1927
_journal_paper_doi 10.1039/C3SC53442A
_journal_volume 5
_journal_year 2014
_chemical_formula_sum 'C37 H27 N O3 Pt'
_chemical_formula_weight 728.68
_chemical_name_systematic
;
?
;
_space_group_IT_number 2
_symmetry_cell_setting triclinic
_symmetry_space_group_name_Hall '-P 1'
_symmetry_space_group_name_H-M 'P -1'
_atom_sites_solution_hydrogens difmap
_atom_sites_solution_primary direct
_atom_sites_solution_secondary difmap
_audit_creation_method SHELXL-97
_cell_angle_alpha 66.669(2)
_cell_angle_beta 87.131(2)
_cell_angle_gamma 86.992(2)
_cell_formula_units_Z 4
_cell_length_a 7.55400(10)
_cell_length_b 17.9390(4)
_cell_length_c 21.6527(6)
_cell_measurement_reflns_used 12508
_cell_measurement_temperature 120(2)
_cell_measurement_theta_max 27.5
_cell_measurement_theta_min 3.79
_cell_volume 2689.18(11)
_computing_cell_refinement 'CrysAlis RED, Oxford Diffraction Ltd.,Version 1.171.35.11'
_computing_data_collection 'CrysAlis CCD, Oxford Diffraction Ltd.,Version 1.171.35.11'
_computing_data_reduction 'CrysAlis RED, Oxford Diffraction Ltd.,Version 1.171.35.11'
_computing_molecular_graphics 'MERCURY 2.4.5(CCDC, 2011)'
_computing_publication_material 'WINGX (Farrugia, 1999)'
_computing_structure_refinement 'SHELXL-97 (Sheldrick, 1997)'
_computing_structure_solution 'SIR-97_(Altomare & al., 1999)'
_diffrn_ambient_temperature 120(2)
_diffrn_detector_area_resol_mean 19.64
_diffrn_measured_fraction_theta_full 0.991
_diffrn_measured_fraction_theta_max 0.991
_diffrn_measurement_device_type 'CCD Saphire 3 Xcalibur'
_diffrn_measurement_method 'omega scan'
_diffrn_radiation_monochromator graphite
_diffrn_radiation_source 'fine-focus sealed tube'
_diffrn_radiation_type MoK\a
_diffrn_radiation_wavelength 0.71073
_diffrn_reflns_av_R_equivalents 0.0658
_diffrn_reflns_av_sigmaI/netI 0.0823
_diffrn_reflns_limit_h_max 9
_diffrn_reflns_limit_h_min -9
_diffrn_reflns_limit_k_max 22
_diffrn_reflns_limit_k_min -22
_diffrn_reflns_limit_l_max 27
_diffrn_reflns_limit_l_min -27
_diffrn_reflns_number 38377
_diffrn_reflns_theta_full 27.00
_diffrn_reflns_theta_max 27.00
_diffrn_reflns_theta_min 3.79
_exptl_absorpt_coefficient_mu 5.260
_exptl_absorpt_correction_T_max 0.76261
_exptl_absorpt_correction_T_min 0.46734
_exptl_absorpt_correction_type analytical
_exptl_absorpt_process_details 'Alcock(1970) crystallographic computing,p271'
_exptl_crystal_colour yellow
_exptl_crystal_density_diffrn 1.800
_exptl_crystal_density_method 'not measured'
_exptl_crystal_description prism
_exptl_crystal_F_000 1432
_exptl_crystal_size_max 0.208
_exptl_crystal_size_mid 0.072
_exptl_crystal_size_min 0.065
_refine_diff_density_max 9.811
_refine_diff_density_min -1.439
_refine_diff_density_rms 0.245
_refine_ls_extinction_method none
_refine_ls_goodness_of_fit_ref 1.139
_refine_ls_hydrogen_treatment constr
_refine_ls_matrix_type full
_refine_ls_number_parameters 727
_refine_ls_number_reflns 11638
_refine_ls_number_restraints 0
_refine_ls_restrained_S_all 1.139
_refine_ls_R_factor_all 0.0819
_refine_ls_R_factor_gt 0.0524
_refine_ls_shift/su_max 0.009
_refine_ls_shift/su_mean 0.000
_refine_ls_structure_factor_coef Fsqd
_refine_ls_weighting_details 'calc w=1/[\s^2^(Fo^2^)+(0.0543P)^2^+0.0000P] where P=(Fo^2^+2Fc^2^)/3'
_refine_ls_weighting_scheme calc
_refine_ls_wR_factor_gt 0.1165
_refine_ls_wR_factor_ref 0.1222
_reflns_number_gt 8136
_reflns_number_total 11638
_reflns_threshold_expression >2sigma(I)
_cod_data_source_file c3sc53442a.txt
_cod_data_source_block scs135
_cod_depositor_comments
;
The following automatic conversions were performed:

'_symmetry_cell_setting' value 'Triclinic' changed to 'triclinic'
according to
/usr/data/users/saulius/crontab/automatic-downloads/rss-feeds/RSC/lib/dictionaries/cif_core.dic
dictionary named 'cif_core.dic' version 2.4.2 from 2011-04-26.

Automatic conversion script
Id: cif_fix_values 2281 2013-09-26 08:29:07Z andrius 

 Adding full bibliography for 1514282--1514288.cif.
;
_cod_original_cell_volume 2689.18(10)
_cod_original_sg_symbol_H-M P-1
_cod_database_code 1514282

loop_
_symmetry_equiv_pos_as_xyz
'x, y, z'
'-x, -y, -z'

loop_
_atom_site_label
_atom_site_type_symbol
_atom_site_fract_x
_atom_site_fract_y
_atom_site_fract_z
_atom_site_U_iso_or_equiv
_atom_site_adp_type
_atom_site_occupancy
_atom_site_symmetry_multiplicity
_atom_site_calc_flag
_atom_site_refinement_flags
Pt1 Pt 0.51761(4) 0.068434(18) 0.685093(16) 0.01621(10) Uani 1 1 d .
N1 N 0.5366(9) 0.1828(4) 0.6195(3) 0.0184(15) Uani 1 1 d .
O1 O 0.6145(7) 0.0890(3) 0.7659(3) 0.0192(12) Uani 1 1 d .
O2 O 0.5137(7) -0.0515(3) 0.7410(3) 0.0193(12) Uani 1 1 d .
O3 O 0.2679(8) -0.0868(4) 0.5411(3) 0.0269(14) Uani 1 1 d .
C1 C 0.6335(10) 0.2371(5) 0.6308(5) 0.0224(19) Uani 1 1 d .
H1 H 0.6762 0.2238 0.6745 0.027 Uiso 1 1 calc R
C2 C 0.6720(11) 0.3111(5) 0.5808(5) 0.0237(19) Uani 1 1 d .
H2 H 0.7348 0.3498 0.5901 0.028 Uiso 1 1 calc R
C3 C 0.6164(11) 0.3281(5) 0.5160(5) 0.0238(19) Uani 1 1 d .
H3 H 0.6466 0.3776 0.4800 0.029 Uiso 1 1 calc R
C4 C 0.5182(10) 0.2732(5) 0.5045(4) 0.0210(19) Uani 1 1 d .
H4 H 0.4808 0.2852 0.4602 0.025 Uiso 1 1 calc R
C5 C 0.4719(10) 0.1999(5) 0.5561(4) 0.0175(17) Uani 1 1 d .
C6 C 0.3823(10) 0.1325(5) 0.5521(4) 0.0174(17) Uani 1 1 d .
C7 C 0.4143(10) 0.0586(5) 0.6076(4) 0.0182(18) Uani 1 1 d .
C8 C 0.3689(10) -0.0161(5) 0.6064(4) 0.0185(17) Uani 1 1 d .
H8 H 0.3840 -0.0650 0.6451 0.022 Uiso 1 1 calc R
C9 C 0.3028(10) -0.0176(5) 0.5490(4) 0.0196(18) Uani 1 1 d .
C10 C 0.2625(10) 0.0555(5) 0.4930(4) 0.0200(18) Uani 1 1 d .
C11 C 0.2064(11) 0.0526(6) 0.4325(5) 0.028(2) Uani 1 1 d .
H11 H 0.1930 0.0014 0.4301 0.034 Uiso 1 1 calc R
C12 C 0.1717(11) 0.1212(6) 0.3782(5) 0.028(2) Uani 1 1 d .
H12 H 0.1540 0.1187 0.3359 0.034 Uiso 1 1 calc R
C13 C 0.1616(11) 0.1976(6) 0.3843(4) 0.025(2) Uani 1 1 d .
C14 C 0.1131(12) 0.2683(6) 0.3269(5) 0.033(2) Uani 1 1 d .
H14 H 0.0865 0.2635 0.2863 0.040 Uiso 1 1 calc R
C15 C 0.1047(13) 0.3418(6) 0.3300(5) 0.039(3) Uani 1 1 d .
H15 H 0.0908 0.3894 0.2901 0.047 Uiso 1 1 calc R
C16 C 0.1165(13) 0.3484(5) 0.3931(5) 0.030(2) Uani 1 1 d .
C17 C 0.1065(14) 0.4252(6) 0.3968(6) 0.043(3) Uani 1 1 d .
H17 H 0.0849 0.4720 0.3570 0.052 Uiso 1 1 calc R
C18 C 0.1263(12) 0.4346(5) 0.4546(5) 0.033(2) Uani 1 1 d .
H18 H 0.1396 0.4873 0.4538 0.040 Uiso 1 1 calc R
C19 C 0.1275(11) 0.3650(5) 0.5177(5) 0.026(2) Uani 1 1 d .
C20 C 0.1377(11) 0.3746(5) 0.5793(5) 0.028(2) Uani 1 1 d .
H20 H 0.1508 0.4272 0.5789 0.034 Uiso 1 1 calc R
C21 C 0.1287(11) 0.3091(5) 0.6390(5) 0.026(2) Uani 1 1 d .
H21 H 0.1470 0.3157 0.6796 0.031 Uiso 1 1 calc R
C22 C 0.0923(11) 0.2307(5) 0.6416(5) 0.0234(19) Uani 1 1 d .
C23 C 0.0652(11) 0.1644(5) 0.7037(5) 0.026(2) Uani 1 1 d .
H23 H 0.0860 0.1696 0.7447 0.032 Uiso 1 1 calc R
C24 C 0.0094(10) 0.0936(5) 0.7046(4) 0.020 Uani 1 1 d .
H24 H 0.0007 0.0480 0.7463 0.024 Uiso 1 1 calc R
C25 C -0.0333(11) 0.0860(5) 0.6488(5) 0.024 Uani 1 1 d .
H25 H -0.0838 0.0373 0.6516 0.028 Uiso 1 1 calc R
C26 C -0.0053(11) 0.1479(5) 0.5868(5) 0.026 Uani 1 1 d .
H26 H -0.0375 0.1410 0.5476 0.031 Uiso 1 1 calc R
C27 C 0.0693(10) 0.2208(5) 0.5800(4) 0.0210(19) Uani 1 1 d .
C28 C 0.1150(11) 0.2863(5) 0.5175(5) 0.0214(19) Uani 1 1 d .
C29 C 0.1423(11) 0.2772(5) 0.4540(4) 0.0240(19) Uani 1 1 d .
C30 C 0.1971(10) 0.2029(5) 0.4455(4) 0.0215(19) Uani 1 1 d .
C31 C 0.2831(10) 0.1315(5) 0.4973(4) 0.0199(18) Uani 1 1 d .
C32 C 0.5878(11) -0.1786(5) 0.8230(4) 0.0231(19) Uani 1 1 d .
H32A H 0.5286 -0.1944 0.7910 0.035 Uiso 1 1 calc R
H32B H 0.5233 -0.1995 0.8666 0.035 Uiso 1 1 calc R
H32C H 0.7097 -0.2013 0.8286 0.035 Uiso 1 1 calc R
C33 C 0.5908(10) -0.0869(5) 0.7967(4) 0.0204(18) Uani 1 1 d .
C34 C 0.6668(10) -0.0509(5) 0.8340(4) 0.0185(17) Uani 1 1 d .
H34 H 0.7214 -0.0864 0.8742 0.022 Uiso 1 1 calc R
C35 C 0.6721(10) 0.0320(5) 0.8193(4) 0.0178(17) Uani 1 1 d .
C36 C 0.7558(11) 0.0589(5) 0.8683(4) 0.0218(19) Uani 1 1 d .
H36A H 0.7491 0.1183 0.8513 0.033 Uiso 1 1 calc R
H36B H 0.8803 0.0398 0.8734 0.033 Uiso 1 1 calc R
H36C H 0.6924 0.0361 0.9120 0.033 Uiso 1 1 calc R
C37 C 0.2999(12) -0.1621(5) 0.5960(5) 0.027(2) Uani 1 1 d .
H37A H 0.2704 -0.2068 0.5835 0.040 Uiso 1 1 calc R
H37B H 0.2262 -0.1640 0.6351 0.040 Uiso 1 1 calc R
H37C H 0.4254 -0.1675 0.6072 0.040 Uiso 1 1 calc R
Pt2 Pt 0.00278(4) 0.233508(18) 1.009269(16) 0.01594(10) Uani 1 1 d .
N12 N -0.0036(8) 0.2818(4) 0.9100(3) 0.0149(14) Uani 1 1 d .
O41 O -0.0884(7) 0.1206(3) 1.0195(3) 0.0209(13) Uani 1 1 d .
O42 O -0.0076(7) 0.1984(3) 1.1100(3) 0.0201(13) Uani 1 1 d .
O43 O 0.2236(8) 0.4754(3) 1.0717(3) 0.0249(14) Uani 1 1 d .
C41 C -0.0884(10) 0.2487(5) 0.8745(5) 0.0203(19) Uani 1 1 d .
H41 H -0.1272 0.1947 0.8968 0.024 Uiso 1 1 calc R
C42 C -0.1213(11) 0.2894(5) 0.8078(4) 0.0221(19) Uani 1 1 d .
H42 H -0.1783 0.2635 0.7839 0.027 Uiso 1 1 calc R
C43 C -0.0703(11) 0.3686(5) 0.7757(4) 0.0237(19) Uani 1 1 d .
H43 H -0.0983 0.3989 0.7300 0.028 Uiso 1 1 calc R
C44 C 0.0224(10) 0.4040(5) 0.8105(4) 0.0188(18) Uani 1 1 d .
H44 H 0.0599 0.4582 0.7880 0.023 Uiso 1 1 calc R
C45 C 0.0610(10) 0.3607(5) 0.8782(4) 0.0170(17) Uani 1 1 d .
C46 C 0.1368(10) 0.3886(4) 0.9247(4) 0.0161(17) Uani 1 1 d .
C47 C 0.0993(10) 0.3395(4) 0.9924(4) 0.0153(17) Uani 1 1 d .
C48 C 0.1372(10) 0.3642(5) 1.0442(4) 0.0183(17) Uani 1 1 d .
H48 H 0.1219 0.3285 1.0901 0.022 Uiso 1 1 calc R
C49 C 0.1977(10) 0.4419(5) 1.0266(4) 0.0188(18) Uani 1 1 d .
C50 C 0.2446(10) 0.4904(5) 0.9597(4) 0.0193(18) Uani 1 1 d .
C51 C 0.2912(11) 0.5729(5) 0.9427(5) 0.026(2) Uani 1 1 d .
H51 H 0.2963 0.5928 0.9772 0.031 Uiso 1 1 calc R
C52 C 0.3277(11) 0.6225(5) 0.8783(5) 0.027(2) Uani 1 1 d .
H52 H 0.3391 0.6789 0.8669 0.033 Uiso 1 1 calc R
C53 C 0.3495(11) 0.5916(5) 0.8271(5) 0.025(2) Uani 1 1 d .
C54 C 0.4001(12) 0.6430(5) 0.7609(5) 0.030(2) Uani 1 1 d .
H54 H 0.4168 0.6988 0.7507 0.036 Uiso 1 1 calc R
C55 C 0.4250(12) 0.6151(5) 0.7124(5) 0.029(2) Uani 1 1 d .
H55 H 0.4379 0.6533 0.6672 0.034 Uiso 1 1 calc R
C56 C 0.4333(13) 0.5311(5) 0.7252(5) 0.028(2) Uani 1 1 d .
C57 C 0.4529(12) 0.5034(6) 0.6752(5) 0.036(3) Uani 1 1 d .
H57 H 0.4729 0.5414 0.6303 0.043 Uiso 1 1 calc R
C58 C 0.4447(12) 0.4214(6) 0.6871(5) 0.030(2) Uani 1 1 d .
H58 H 0.4473 0.4046 0.6506 0.036 Uiso 1 1 calc R
C59 C 0.4325(11) 0.3630(5) 0.7549(4) 0.0220(19) Uani 1 1 d .
C60 C 0.4193(11) 0.2794(5) 0.7689(5) 0.025(2) Uani 1 1 d .
H60 H 0.4151 0.2628 0.7324 0.030 Uiso 1 1 calc R
C61 C 0.4125(11) 0.2235(5) 0.8314(5) 0.025(2) Uani 1 1 d .
H61 H 0.3893 0.1690 0.8391 0.031 Uiso 1 1 calc R
C62 C 0.4394(10) 0.2443(5) 0.8873(5) 0.0199(18) Uani 1 1 d .
C63 C 0.4603(10) 0.1848(5) 0.9515(5) 0.0211(19) Uani 1 1 d .
H63 H 0.4479 0.1284 0.9628 0.025 Uiso 1 1 calc R
C64 C 0.5063(10) 0.2211(5) 1.0026(5) 0.022 Uani 1 1 d .
H64 H 0.4920 0.1875 1.0490 0.027 Uiso 1 1 calc R
C65 C 0.5532(10) 0.2814(5) 0.9899(4) 0.017 Uani 1 1 d .
H65 H 0.6167 0.2915 1.0224 0.021 Uiso 1 1 calc R
C66 C 0.5244(11) 0.3456(5) 0.9275(4) 0.0205(18) Uani 1 1 d .
H66 H 0.5462 0.4000 0.9208 0.025 Uiso 1 1 calc R
C67 C 0.4626(10) 0.3276(5) 0.8750(4) 0.0166(17) Uani 1 1 d .
C68 C 0.4271(10) 0.3900(5) 0.8081(4) 0.0200(18) Uani 1 1 d .
C69 C 0.3927(11) 0.4741(5) 0.7952(4) 0.0212(19) Uani 1 1 d .
C70 C 0.3226(11) 0.5071(5) 0.8435(4) 0.0216(19) Uani 1 1 d .
C71 C 0.2333(10) 0.4611(5) 0.9077(4) 0.0181(18) Uani 1 1 d .
C72 C -0.0921(12) 0.1296(5) 1.2228(4) 0.026(2) Uani 1 1 d .
H72A H -0.0355 0.1762 1.2252 0.039 Uiso 1 1 calc R
H72B H -0.0289 0.0793 1.2509 0.039 Uiso 1 1 calc R
H72C H -0.2158 0.1284 1.2390 0.039 Uiso 1 1 calc R
C73 C -0.0862(10) 0.1369(5) 1.1514(4) 0.0181(17) Uani 1 1 d .
C74 C -0.1611(10) 0.0760(5) 1.1364(4) 0.0189(18) Uani 1 1 d .
H74 H -0.2234 0.0353 1.1720 0.023 Uiso 1 1 calc R
C75 C -0.1522(11) 0.0699(5) 1.0738(5) 0.0211(19) Uani 1 1 d .
C76 C -0.2313(12) -0.0031(5) 1.0692(5) 0.030(2) Uani 1 1 d .
H76A H -0.2160 0.0001 1.0230 0.045 Uiso 1 1 calc R
H76B H -0.3580 -0.0040 1.0815 0.045 Uiso 1 1 calc R
H76C H -0.1714 -0.0527 1.1000 0.045 Uiso 1 1 calc R
C77 C 0.1859(12) 0.4278(5) 1.1416(5) 0.026(2) Uani 1 1 d .
H77A H 0.2099 0.4593 1.1681 0.040 Uiso 1 1 calc R
H77B H 0.2611 0.3781 1.1564 0.040 Uiso 1 1 calc R
H77C H 0.0609 0.4136 1.1479 0.040 Uiso 1 1 calc R

loop_
_atom_site_aniso_label
_atom_site_aniso_U_11
_atom_site_aniso_U_22
_atom_site_aniso_U_33
_atom_site_aniso_U_23
_atom_site_aniso_U_13
_atom_site_aniso_U_12
Pt1 0.01847(18) 0.01673(17) 0.01256(18) -0.00448(13) -0.00394(14) -0.00027(13)
N1 0.019(4) 0.022(4) 0.013(4) -0.004(3) -0.006(3) -0.007(3)
O1 0.027(3) 0.015(3) 0.015(3) -0.005(2) -0.005(3) 0.000(2)
O2 0.020(3) 0.019(3) 0.015(3) -0.003(2) 0.000(2) -0.003(2)
O3 0.031(3) 0.030(3) 0.026(4) -0.017(3) -0.009(3) 0.000(3)
C1 0.018(4) 0.031(5) 0.020(5) -0.012(4) -0.009(4) 0.003(4)
C2 0.024(5) 0.020(4) 0.027(5) -0.009(4) -0.001(4) -0.005(4)
C3 0.026(5) 0.017(4) 0.022(5) -0.002(4) 0.002(4) 0.000(4)
C4 0.016(4) 0.028(5) 0.014(4) -0.003(4) -0.006(3) 0.003(3)
C5 0.021(4) 0.013(4) 0.012(4) 0.001(3) -0.001(3) 0.007(3)
C6 0.016(4) 0.024(4) 0.012(4) -0.007(3) 0.000(3) 0.007(3)
C7 0.009(4) 0.025(4) 0.019(5) -0.008(4) -0.001(3) 0.003(3)
C8 0.017(4) 0.019(4) 0.017(4) -0.006(3) -0.004(3) 0.002(3)
C9 0.014(4) 0.025(5) 0.025(5) -0.016(4) 0.002(4) -0.003(3)
C10 0.012(4) 0.030(5) 0.016(5) -0.006(4) -0.004(3) 0.003(3)
C11 0.019(4) 0.039(6) 0.032(6) -0.021(5) -0.001(4) 0.000(4)
C12 0.025(5) 0.042(6) 0.022(5) -0.016(4) -0.010(4) 0.005(4)
C13 0.022(5) 0.037(5) 0.011(4) -0.003(4) -0.002(4) -0.003(4)
C14 0.032(5) 0.042(6) 0.014(5) 0.001(4) -0.005(4) -0.002(4)
C15 0.039(6) 0.044(6) 0.015(5) 0.011(4) -0.003(4) -0.004(5)
C16 0.037(5) 0.024(5) 0.023(5) -0.002(4) -0.004(4) -0.004(4)
C17 0.046(6) 0.036(6) 0.030(6) 0.002(5) 0.003(5) 0.014(5)
C18 0.034(5) 0.013(4) 0.048(7) -0.008(4) -0.005(5) 0.005(4)
C19 0.023(5) 0.029(5) 0.025(5) -0.010(4) 0.000(4) 0.003(4)
C20 0.027(5) 0.019(5) 0.039(6) -0.012(4) -0.008(4) 0.006(4)
C21 0.020(4) 0.032(5) 0.031(5) -0.017(4) -0.001(4) -0.003(4)
C22 0.021(4) 0.025(5) 0.025(5) -0.011(4) -0.004(4) 0.006(4)
C23 0.021(5) 0.035(5) 0.025(5) -0.014(4) -0.006(4) 0.001(4)
C24 0.014 0.025 0.018 -0.005 -0.006 0.004
C25 0.019 0.026 0.028 -0.013 -0.004 0.004
C26 0.022 0.032 0.025 -0.011 -0.005 0.003
C27 0.016(4) 0.027(5) 0.014(4) -0.002(4) -0.008(3) 0.005(3)
C28 0.017(4) 0.020(4) 0.025(5) -0.007(4) -0.004(4) 0.006(3)
C29 0.026(5) 0.022(5) 0.014(5) 0.003(4) -0.003(4) -0.001(4)
C30 0.018(4) 0.027(5) 0.015(4) -0.003(4) -0.001(4) 0.000(3)
C31 0.016(4) 0.028(5) 0.011(4) -0.003(4) -0.004(3) 0.004(3)
C32 0.029(5) 0.018(4) 0.023(5) -0.008(4) -0.006(4) -0.003(4)
C33 0.014(4) 0.030(5) 0.016(5) -0.008(4) 0.000(3) -0.005(3)
C34 0.021(4) 0.015(4) 0.014(4) 0.000(3) -0.002(3) 0.000(3)
C35 0.012(4) 0.026(5) 0.019(5) -0.012(4) 0.001(3) -0.003(3)
C36 0.023(4) 0.029(5) 0.013(4) -0.006(4) -0.005(4) 0.000(4)
C37 0.033(5) 0.017(4) 0.034(6) -0.014(4) -0.006(4) -0.001(4)
Pt2 0.01883(18) 0.01421(17) 0.01346(18) -0.00360(13) -0.00100(14) -0.00368(13)
N12 0.024(4) 0.006(3) 0.018(4) -0.007(3) -0.007(3) 0.000(3)
O41 0.025(3) 0.020(3) 0.018(3) -0.007(3) -0.004(3) -0.005(2)
O42 0.025(3) 0.022(3) 0.012(3) -0.005(2) 0.001(2) -0.011(2)
O43 0.031(3) 0.024(3) 0.022(3) -0.011(3) 0.001(3) -0.005(3)
C41 0.017(4) 0.016(4) 0.029(5) -0.009(4) 0.000(4) -0.001(3)
C42 0.020(4) 0.028(5) 0.024(5) -0.016(4) -0.003(4) -0.006(4)
C43 0.030(5) 0.024(5) 0.016(5) -0.007(4) 0.002(4) -0.004(4)
C44 0.022(4) 0.013(4) 0.018(4) -0.001(3) -0.007(4) 0.001(3)
C45 0.012(4) 0.017(4) 0.016(4) 0.000(3) 0.004(3) -0.002(3)
C46 0.016(4) 0.011(4) 0.021(5) -0.006(3) -0.001(3) -0.001(3)
C47 0.016(4) 0.010(4) 0.020(5) -0.006(3) -0.007(3) -0.002(3)
C48 0.020(4) 0.015(4) 0.019(5) -0.006(3) -0.004(4) 0.000(3)
C49 0.017(4) 0.019(4) 0.023(5) -0.010(4) -0.001(4) -0.003(3)
C50 0.020(4) 0.016(4) 0.020(5) -0.005(3) -0.001(4) -0.006(3)
C51 0.031(5) 0.021(5) 0.031(6) -0.015(4) -0.001(4) -0.005(4)
C52 0.029(5) 0.019(5) 0.031(6) -0.006(4) 0.001(4) -0.008(4)
C53 0.028(5) 0.011(4) 0.029(5) 0.000(4) -0.008(4) -0.005(3)
C54 0.037(5) 0.014(4) 0.030(6) 0.003(4) -0.003(4) -0.007(4)
C55 0.039(5) 0.017(4) 0.018(5) 0.006(4) -0.006(4) -0.004(4)
C56 0.051(6) 0.005(4) 0.033(6) -0.009(4) -0.029(5) 0.005(4)
C57 0.030(5) 0.048(6) 0.009(5) 0.012(4) -0.004(4) -0.006(5)
C58 0.036(5) 0.036(6) 0.020(5) -0.013(4) 0.002(4) -0.004(4)
C59 0.021(4) 0.028(5) 0.019(5) -0.011(4) -0.005(4) 0.004(4)
C60 0.024(5) 0.028(5) 0.026(5) -0.014(4) -0.004(4) 0.005(4)
C61 0.023(5) 0.025(5) 0.030(5) -0.013(4) 0.000(4) 0.002(4)
C62 0.016(4) 0.022(4) 0.028(5) -0.016(4) -0.001(4) 0.000(3)
C63 0.020(4) 0.015(4) 0.029(5) -0.011(4) 0.004(4) 0.000(3)
C64 0.020 0.024 0.029 -0.017 -0.003 0.002
C65 0.012 0.016 0.024 -0.007 0.003 -0.003
C66 0.031(5) 0.007(4) 0.016(4) 0.003(3) 0.004(4) 0.001(3)
C67 0.013(4) 0.015(4) 0.019(5) -0.004(3) 0.004(3) -0.003(3)
C68 0.012(4) 0.029(5) 0.017(5) -0.007(4) -0.002(3) -0.002(3)
C69 0.021(4) 0.021(4) 0.020(5) -0.006(4) -0.006(4) -0.003(3)
C70 0.023(4) 0.016(4) 0.022(5) -0.003(4) -0.001(4) -0.006(3)
C71 0.011(4) 0.016(4) 0.027(5) -0.009(4) -0.001(3) 0.001(3)
C72 0.026(5) 0.027(5) 0.024(5) -0.008(4) -0.004(4) -0.006(4)
C73 0.018(4) 0.018(4) 0.014(4) -0.002(3) -0.002(3) -0.001(3)
C74 0.019(4) 0.016(4) 0.018(5) -0.001(3) -0.003(3) -0.004(3)
C75 0.021(4) 0.014(4) 0.024(5) -0.002(4) -0.008(4) -0.002(3)
C76 0.035(5) 0.023(5) 0.028(5) -0.006(4) -0.005(4) -0.012(4)
C77 0.031(5) 0.029(5) 0.023(5) -0.013(4) 0.002(4) -0.006(4)

loop_
_atom_type_symbol
_atom_type_description
_atom_type_scat_dispersion_real
_atom_type_scat_dispersion_imag
_atom_type_scat_source
C C 0.0033 0.0016 'International Tables Vol C Tables 4.2.6.8 and 6.1.1.4'
H H 0.0000 0.0000 'International Tables Vol C Tables 4.2.6.8 and 6.1.1.4'
N N 0.0061 0.0033 'International Tables Vol C Tables 4.2.6.8 and 6.1.1.4'
O O 0.0106 0.0060 'International Tables Vol C Tables 4.2.6.8 and 6.1.1.4'
Pt Pt -1.7033 8.3905 'International Tables Vol C Tables 4.2.6.8 and 6.1.1.4'

loop_
_geom_angle_atom_site_label_1
_geom_angle_atom_site_label_2
_geom_angle_atom_site_label_3
_geom_angle
C7 Pt1 N1 81.1(3)
C7 Pt1 O2 93.5(3)
N1 Pt1 O2 171.9(2)
C7 Pt1 O1 174.8(3)
N1 Pt1 O1 95.0(2)
O2 Pt1 O1 90.7(2)
C5 N1 C1 120.8(7)
C5 N1 Pt1 115.7(5)
C1 N1 Pt1 122.5(6)
C35 O1 Pt1 123.3(5)
C33 O2 Pt1 124.5(5)
C9 O3 C37 117.9(6)
N1 C1 C2 122.0(8)
N1 C1 H1 119.0
C2 C1 H1 119.0
C1 C2 C3 118.3(8)
C1 C2 H2 120.8
C3 C2 H2 120.8
C4 C3 C2 119.8(8)
C4 C3 H3 120.1
C2 C3 H3 120.1
C3 C4 C5 121.6(8)
C3 C4 H4 119.2
C5 C4 H4 119.2
N1 C5 C4 117.4(7)
N1 C5 C6 113.2(7)
C4 C5 C6 128.9(8)
C7 C6 C31 118.7(7)
C7 C6 C5 112.9(7)
C31 C6 C5 128.2(7)
C8 C7 C6 120.9(8)
C8 C7 Pt1 123.6(6)
C6 C7 Pt1 115.5(6)
C9 C8 C7 119.7(8)
C9 C8 H8 120.2
C7 C8 H8 120.2
O3 C9 C8 124.1(8)
O3 C9 C10 115.0(7)
C8 C9 C10 121.0(7)
C31 C10 C9 119.8(7)
C31 C10 C11 120.2(8)
C9 C10 C11 120.0(8)
C12 C11 C10 121.1(8)
C12 C11 H11 119.5
C10 C11 H11 119.5
C11 C12 C13 119.9(8)
C11 C12 H12 120.1
C13 C12 H12 120.1
C30 C13 C12 120.8(8)
C30 C13 C14 120.9(9)
C12 C13 C14 118.4(8)
C15 C14 C13 120.4(9)
C15 C14 H14 119.8
C13 C14 H14 119.8
C14 C15 C16 120.1(9)
C14 C15 H15 120.0
C16 C15 H15 120.0
C15 C16 C29 120.9(8)
C15 C16 C17 120.4(9)
C29 C16 C17 118.8(9)
C18 C17 C16 122.4(9)
C18 C17 H17 118.8
C16 C17 H17 118.8
C17 C18 C19 120.2(9)
C17 C18 H18 119.9
C19 C18 H18 119.9
C28 C19 C20 120.2(8)
C28 C19 C18 119.0(8)
C20 C19 C18 120.7(8)
C21 C20 C19 120.5(8)
C21 C20 H20 119.8
C19 C20 H20 119.8
C20 C21 C22 121.1(9)
C20 C21 H21 119.5
C22 C21 H21 119.5
C23 C22 C21 121.2(8)
C23 C22 C27 119.5(8)
C21 C22 C27 119.1(8)
C22 C23 C24 119.8(8)
C22 C23 H23 120.1
C24 C23 H23 120.1
C25 C24 C23 121.7(9)
C25 C24 H24 119.1
C23 C24 H24 119.1
C24 C25 C26 120.8(9)
C24 C25 H25 119.6
C26 C25 H25 119.6
C25 C26 C27 121.8(9)
C25 C26 H26 119.1
C27 C26 H26 119.1
C26 C27 C28 125.8(8)
C26 C27 C22 115.6(8)
C28 C27 C22 118.6(8)
C19 C28 C27 117.9(8)
C19 C28 C29 118.2(8)
C27 C28 C29 123.8(8)
C16 C29 C30 116.2(8)
C16 C29 C28 117.6(8)
C30 C29 C28 126.2(7)
C13 C30 C29 118.0(7)
C13 C30 C31 117.4(8)
C29 C30 C31 124.6(8)
C10 C31 C6 117.9(7)
C10 C31 C30 116.6(7)
C6 C31 C30 125.5(8)
C33 C32 H32A 109.5
C33 C32 H32B 109.5
H32A C32 H32B 109.5
C33 C32 H32C 109.5
H32A C32 H32C 109.5
H32B C32 H32C 109.5
O2 C33 C34 127.3(8)
O2 C33 C32 113.1(7)
C34 C33 C32 119.6(7)
C33 C34 C35 127.1(8)
C33 C34 H34 116.5
C35 C34 H34 116.5
O1 C35 C34 125.4(7)
O1 C35 C36 115.7(7)
C34 C35 C36 118.8(7)
C35 C36 H36A 109.5
C35 C36 H36B 109.5
H36A C36 H36B 109.5
C35 C36 H36C 109.5
H36A C36 H36C 109.5
H36B C36 H36C 109.5
O3 C37 H37A 109.5
O3 C37 H37B 109.5
H37A C37 H37B 109.5
O3 C37 H37C 109.5
H37A C37 H37C 109.5
H37B C37 H37C 109.5
C47 Pt2 N12 81.0(3)
C47 Pt2 O42 93.9(3)
N12 Pt2 O42 172.2(2)
C47 Pt2 O41 174.9(3)
N12 Pt2 O41 94.8(2)
O42 Pt2 O41 90.5(2)
C41 N12 C45 120.2(7)
C41 N12 Pt2 123.2(5)
C45 N12 Pt2 115.8(5)
C75 O41 Pt2 123.2(5)
C73 O42 Pt2 125.3(5)
C49 O43 C77 118.2(6)
N12 C41 C42 122.8(8)
N12 C41 H41 118.6
C42 C41 H41 118.6
C41 C42 C43 118.9(8)
C41 C42 H42 120.6
C43 C42 H42 120.6
C42 C43 C44 119.7(8)
C42 C43 H43 120.1
C44 C43 H43 120.1
C43 C44 C45 120.8(8)
C43 C44 H44 119.6
C45 C44 H44 119.6
N12 C45 C44 117.4(7)
N12 C45 C46 112.7(7)
C44 C45 C46 129.3(7)
C47 C46 C71 119.9(7)
C47 C46 C45 113.6(7)
C71 C46 C45 126.5(8)
C48 C47 C46 121.4(7)
C48 C47 Pt2 123.0(6)
C46 C47 Pt2 115.5(6)
C49 C48 C47 118.3(8)
C49 C48 H48 120.8
C47 C48 H48 120.8
O43 C49 C48 123.9(8)
O43 C49 C50 115.1(7)
C48 C49 C50 120.9(8)
C49 C50 C71 121.0(7)
C49 C50 C51 119.1(8)
C71 C50 C51 119.7(8)
C52 C51 C50 120.7(8)
C52 C51 H51 119.7
C50 C51 H51 119.7
C51 C52 C53 121.0(8)
C51 C52 H52 119.5
C53 C52 H52 119.5
C52 C53 C54 120.4(8)
C52 C53 C70 119.6(8)
C54 C53 C70 120.0(8)
C55 C54 C53 121.6(8)
C55 C54 H54 119.2
C53 C54 H54 119.2
C54 C55 C56 123.0(8)
C54 C55 H55 118.5
C56 C55 H55 118.5
C57 C56 C55 122.6(9)
C57 C56 C69 120.1(7)
C55 C56 C69 116.7(8)
C58 C57 C56 122.6(8)
C58 C57 H57 118.7
C56 C57 H57 118.7
C57 C58 C59 119.1(8)
C57 C58 H58 120.5
C59 C58 H58 120.5
C68 C59 C58 119.1(8)
C68 C59 C60 120.1(8)
C58 C59 C60 120.7(8)
C61 C60 C59 122.0(8)
C61 C60 H60 119.0
C59 C60 H60 119.0
C60 C61 C62 120.9(8)
C60 C61 H61 119.6
C62 C61 H61 119.6
C63 C62 C67 120.0(7)
C63 C62 C61 121.2(8)
C67 C62 C61 118.6(8)
C62 C63 C64 112.0(7)
C62 C63 H63 124.0
C64 C63 H63 124.0
C65 C64 C63 125.6(10)
C65 C64 H64 117.2
C63 C64 H64 117.2
C64 C65 C66 122.9(9)
C64 C65 H65 118.5
C66 C65 H65 118.5
C67 C66 C65 118.4(7)
C67 C66 H66 120.8
C65 C66 H66 120.8
C66 C67 C62 118.1(7)
C66 C67 C68 122.9(7)
C62 C67 C68 119.0(7)
C59 C68 C69 120.5(8)
C59 C68 C67 115.9(7)
C69 C68 C67 123.6(7)
C68 C69 C70 126.4(8)
C68 C69 C56 114.9(7)
C70 C69 C56 118.7(7)
C53 C70 C69 116.9(8)
C53 C70 C71 117.5(8)
C69 C70 C71 125.6(7)
C50 C71 C46 116.2(8)
C50 C71 C70 116.9(7)
C46 C71 C70 126.9(8)
C73 C72 H72A 109.5
C73 C72 H72B 109.5
H72A C72 H72B 109.5
C73 C72 H72C 109.5
H72A C72 H72C 109.5
H72B C72 H72C 109.5
O42 C73 C74 126.3(8)
O42 C73 C72 114.8(7)
C74 C73 C72 118.9(7)
C75 C74 C73 126.0(8)
C75 C74 H74 117.0
C73 C74 H74 117.0
O41 C75 C74 126.7(7)
O41 C75 C76 115.4(8)
C74 C75 C76 117.8(8)
C75 C76 H76A 109.5
C75 C76 H76B 109.5
H76A C76 H76B 109.5
C75 C76 H76C 109.5
H76A C76 H76C 109.5
H76B C76 H76C 109.5
O43 C77 H77A 109.5
O43 C77 H77B 109.5
H77A C77 H77B 109.5
O43 C77 H77C 109.5
H77A C77 H77C 109.5
H77B C77 H77C 109.5

loop_
_geom_bond_atom_site_label_1
_geom_bond_atom_site_label_2
_geom_bond_distance
Pt1 C7 1.959(8)
Pt1 N1 1.987(7)
Pt1 O2 2.008(5)
Pt1 O1 2.097(5)
N1 C5 1.391(10)
N1 C1 1.351(10)
O1 C35 1.280(10)
O2 C33 1.272(10)
O3 C9 1.359(9)
O3 C37 1.421(10)
C1 C2 1.375(12)
C1 H1 0.9500
C2 C3 1.394(12)
C2 H2 0.9500
C3 C4 1.368(11)
C3 H3 0.9500
C4 C5 1.394(11)
C4 H4 0.9500
C5 C6 1.451(11)
C6 C7 1.412(11)
C6 C31 1.441(11)
C7 C8 1.410(11)
C8 C9 1.373(11)
C8 H8 0.9500
C9 C10 1.420(12)
C10 C31 1.419(11)
C10 C11 1.420(12)
C11 C12 1.348(13)
C11 H11 0.9500
C12 C13 1.425(12)
C12 H12 0.9500
C13 C30 1.406(12)
C13 C14 1.427(12)
C14 C15 1.343(14)
C14 H14 0.9500
C15 C16 1.425(14)
C15 H15 0.9500
C16 C29 1.439(12)
C16 C17 1.409(13)
C17 C18 1.343(14)
C17 H17 0.9500
C18 C19 1.440(13)
C18 H18 0.9500
C19 C28 1.422(12)
C19 C20 1.418(13)
C20 C21 1.362(13)
C20 H20 0.9500
C21 C22 1.425(12)
C21 H21 0.9500
C22 C23 1.412(12)
C22 C27 1.434(12)
C23 C24 1.353(11)
C23 H23 0.9500
C24 C25 1.324(12)
C24 H24 0.9500
C25 C26 1.376(13)
C25 H25 0.9500
C26 C27 1.403(12)
C26 H26 0.9500
C27 C28 1.438(12)
C28 C29 1.452(12)
C29 C30 1.453(12)
C30 C31 1.473(11)
C32 C33 1.515(11)
C32 H32A 0.9800
C32 H32B 0.9800
C32 H32C 0.9800
C33 C34 1.378(11)
C34 C35 1.394(11)
C34 H34 0.9500
C35 C36 1.504(11)
C36 H36A 0.9800
C36 H36B 0.9800
C36 H36C 0.9800
C37 H37A 0.9800
C37 H37B 0.9800
C37 H37C 0.9800
Pt2 C47 1.963(7)
Pt2 N12 1.975(7)
Pt2 O42 2.015(6)
Pt2 O41 2.099(5)
N12 C41 1.344(10)
N12 C45 1.409(10)
O41 C75 1.259(10)
O42 C73 1.266(9)
O43 C49 1.360(10)
O43 C77 1.434(10)
C41 C42 1.365(12)
C41 H41 0.9500
C42 C43 1.378(11)
C42 H42 0.9500
C43 C44 1.394(11)
C43 H43 0.9500
C44 C45 1.398(11)
C44 H44 0.9500
C45 C46 1.441(11)
C46 C47 1.402(11)
C46 C71 1.433(10)
C47 C48 1.405(11)
C48 C49 1.388(10)
C48 H48 0.9500
C49 C50 1.403(12)
C50 C71 1.426(11)
C50 C51 1.436(11)
C51 C52 1.348(13)
C51 H51 0.9500
C52 C53 1.421(13)
C52 H52 0.9500
C53 C54 1.409(12)
C53 C70 1.437(11)
C54 C55 1.333(13)
C54 H54 0.9500
C55 C56 1.419(11)
C55 H55 0.9500
C56 C57 1.357(13)
C56 C69 1.483(13)
C57 C58 1.393(13)
C57 H57 0.9500
C58 C59 1.428(12)
C58 H58 0.9500
C59 C68 1.415(12)
C59 C60 1.414(11)
C60 C61 1.329(12)
C60 H60 0.9500
C61 C62 1.426(12)
C61 H61 0.9500
C62 C63 1.388(12)
C62 C67 1.429(11)
C63 C64 1.550(11)
C63 H63 0.9500
C64 C65 1.080(10)
C64 H64 0.9500
C65 C66 1.404(11)
C65 H65 0.9500
C66 C67 1.404(12)
C66 H66 0.9500
C67 C68 1.465(11)
C68 C69 1.433(11)
C69 C70 1.459(12)
C70 C71 1.457(12)
C72 C73 1.498(12)
C72 H72A 0.9800
C72 H72B 0.9800
C72 H72C 0.9800
C73 C74 1.409(11)
C74 C75 1.400(12)
C74 H74 0.9500
C75 C76 1.508(11)
C76 H76A 0.9800
C76 H76B 0.9800
C76 H76C 0.9800
C77 H77A 0.9800
C77 H77B 0.9800
C77 H77C 0.9800

loop_
_geom_torsion_atom_site_label_1
_geom_torsion_atom_site_label_2
_geom_torsion_atom_site_label_3
_geom_torsion_atom_site_label_4
_geom_torsion
C7 Pt1 N1 C5 0.6(6)
O2 Pt1 N1 C5 49.2(19)
O1 Pt1 N1 C5 -175.8(6)
C7 Pt1 N1 C1 -167.9(7)
O2 Pt1 N1 C1 -119.4(16)
O1 Pt1 N1 C1 15.7(7)
C7 Pt1 O1 C35 155(3)
N1 Pt1 O1 C35 -162.8(6)
O2 Pt1 O1 C35 11.5(6)
C7 Pt1 O2 C33 169.2(6)
N1 Pt1 O2 C33 121.3(16)
O1 Pt1 O2 C33 -14.0(6)
C5 N1 C1 C2 0.1(12)
Pt1 N1 C1 C2 168.1(6)
N1 C1 C2 C3 -3.4(13)
C1 C2 C3 C4 3.3(12)
C2 C3 C4 C5 -0.1(13)
C1 N1 C5 C4 3.1(11)
Pt1 N1 C5 C4 -165.7(6)
C1 N1 C5 C6 175.7(7)
Pt1 N1 C5 C6 6.9(8)
C3 C4 C5 N1 -3.1(12)
C3 C4 C5 C6 -174.4(8)
N1 C5 C6 C7 -13.6(10)
C4 C5 C6 C7 157.9(8)
N1 C5 C6 C31 172.5(7)
C4 C5 C6 C31 -16.0(14)
C31 C6 C7 C8 7.4(11)
C5 C6 C7 C8 -167.2(7)
C31 C6 C7 Pt1 -171.0(6)
C5 C6 C7 Pt1 14.5(9)
N1 Pt1 C7 C8 173.2(7)
O2 Pt1 C7 C8 -0.7(7)
O1 Pt1 C7 C8 -144(3)
N1 Pt1 C7 C6 -8.5(6)
O2 Pt1 C7 C6 177.6(6)
O1 Pt1 C7 C6 34(3)
C6 C7 C8 C9 4.1(12)
Pt1 C7 C8 C9 -177.7(6)
C37 O3 C9 C8 0.7(11)
C37 O3 C9 C10 -178.1(7)
C7 C8 C9 O3 174.8(7)
C7 C8 C9 C10 -6.4(12)
O3 C9 C10 C31 176.0(7)
C8 C9 C10 C31 -2.9(12)
O3 C9 C10 C11 -5.6(11)
C8 C9 C10 C11 175.5(7)
C31 C10 C11 C12 0.0(13)
C9 C10 C11 C12 -178.3(8)
C10 C11 C12 C13 -10.7(13)
C11 C12 C13 C30 3.5(13)
C11 C12 C13 C14 -175.9(8)
C30 C13 C14 C15 1.6(14)
C12 C13 C14 C15 -178.9(9)
C13 C14 C15 C16 -9.9(14)
C14 C15 C16 C29 1.7(14)
C14 C15 C16 C17 -179.5(9)
C15 C16 C17 C18 -176.4(10)
C29 C16 C17 C18 2.4(15)
C16 C17 C18 C19 -11.1(15)
C17 C18 C19 C28 2.6(13)
C17 C18 C19 C20 -176.2(9)
C28 C19 C20 C21 -2.5(13)
C18 C19 C20 C21 176.3(8)
C19 C20 C21 C22 -6.0(13)
C20 C21 C22 C23 -173.5(8)
C20 C21 C22 C27 1.6(12)
C21 C22 C23 C24 171.9(8)
C27 C22 C23 C24 -3.3(12)
C22 C23 C24 C25 -5.0(13)
C23 C24 C25 C26 6.6(13)
C24 C25 C26 C27 0.2(13)
C25 C26 C27 C28 175.3(8)
C25 C26 C27 C22 -8.0(12)
C23 C22 C27 C26 9.3(11)
C21 C22 C27 C26 -165.9(7)
C23 C22 C27 C28 -173.7(7)
C21 C22 C27 C28 11.0(11)
C20 C19 C28 C27 15.0(12)
C18 C19 C28 C27 -163.8(8)
C20 C19 C28 C29 -167.3(8)
C18 C19 C28 C29 13.9(12)
C26 C27 C28 C19 157.6(8)
C22 C27 C28 C19 -19.1(11)
C26 C27 C28 C29 -20.0(13)
C22 C27 C28 C29 163.4(8)
C15 C16 C29 C30 14.2(13)
C17 C16 C29 C30 -164.6(8)
C15 C16 C29 C28 -167.0(8)
C17 C16 C29 C28 14.2(13)
C19 C28 C29 C16 -22.1(12)
C27 C28 C29 C16 155.5(8)
C19 C28 C29 C30 156.6(8)
C27 C28 C29 C30 -25.8(13)
C12 C13 C30 C29 -164.8(8)
C14 C13 C30 C29 14.6(12)
C12 C13 C30 C31 13.6(12)
C14 C13 C30 C31 -167.0(8)
C16 C29 C30 C13 -21.8(12)
C28 C29 C30 C13 159.4(8)
C16 C29 C30 C31 160.0(8)
C28 C29 C30 C31 -18.8(13)
C9 C10 C31 C6 14.1(11)
C11 C10 C31 C6 -164.2(7)
C9 C10 C31 C30 -164.7(7)
C11 C10 C31 C30 16.9(11)
C7 C6 C31 C10 -16.2(11)
C5 C6 C31 C10 157.4(8)
C7 C6 C31 C30 162.5(8)
C5 C6 C31 C30 -23.9(13)
C13 C30 C31 C10 -23.3(11)
C29 C30 C31 C10 154.9(8)
C13 C30 C31 C6 158.0(8)
C29 C30 C31 C6 -23.8(13)
Pt1 O2 C33 C34 10.6(12)
Pt1 O2 C33 C32 -171.9(5)
O2 C33 C34 C35 1.3(14)
C32 C33 C34 C35 -176.1(8)
Pt1 O1 C35 C34 -5.2(11)
Pt1 O1 C35 C36 173.2(5)
C33 C34 C35 O1 -4.1(14)
C33 C34 C35 C36 177.7(8)
C47 Pt2 N12 C41 -168.7(7)
O42 Pt2 N12 C41 -118.7(16)
O41 Pt2 N12 C41 14.2(6)
C47 Pt2 N12 C45 1.0(5)
O42 Pt2 N12 C45 51.0(19)
O41 Pt2 N12 C45 -176.0(5)
C47 Pt2 O41 C75 163(3)
N12 Pt2 O41 C75 -162.0(6)
O42 Pt2 O41 C75 12.3(6)
C47 Pt2 O42 C73 168.5(6)
N12 Pt2 O42 C73 119.2(17)
O41 Pt2 O42 C73 -14.0(6)
C45 N12 C41 C42 -2.1(12)
Pt2 N12 C41 C42 167.2(6)
N12 C41 C42 C43 -2.0(13)
C41 C42 C43 C44 3.7(12)
C42 C43 C44 C45 -1.5(13)
C41 N12 C45 C44 4.3(11)
Pt2 N12 C45 C44 -165.8(6)
C41 N12 C45 C46 175.9(7)
Pt2 N12 C45 C46 5.8(8)
C43 C44 C45 N12 -2.5(12)
C43 C44 C45 C46 -172.4(8)
N12 C45 C46 C47 -12.1(9)
C44 C45 C46 C47 158.2(8)
N12 C45 C46 C71 171.5(7)
C44 C45 C46 C71 -18.2(13)
C71 C46 C47 C48 7.1(11)
C45 C46 C47 C48 -169.5(7)
C71 C46 C47 Pt2 -170.0(6)
C45 C46 C47 Pt2 13.3(9)
N12 Pt2 C47 C48 175.0(7)
O42 Pt2 C47 C48 0.9(7)
O41 Pt2 C47 C48 -149(3)
N12 Pt2 C47 C46 -8.0(6)
O42 Pt2 C47 C46 178.0(6)
O41 Pt2 C47 C46 28(3)
C46 C47 C48 C49 6.0(11)
Pt2 C47 C48 C49 -177.1(6)
C77 O43 C49 C48 -0.2(11)
C77 O43 C49 C50 -177.3(7)
C47 C48 C49 O43 173.8(7)
C47 C48 C49 C50 -9.2(12)
O43 C49 C50 C71 176.6(7)
C48 C49 C50 C71 -0.6(12)
O43 C49 C50 C51 -8.3(11)
C48 C49 C50 C51 174.4(7)
C49 C50 C51 C52 -176.4(8)
C71 C50 C51 C52 -1.3(13)
C50 C51 C52 C53 -10.3(13)
C51 C52 C53 C54 -175.5(9)
C51 C52 C53 C70 3.5(13)
C52 C53 C54 C55 178.6(9)
C70 C53 C54 C55 -0.4(14)
C53 C54 C55 C56 -11.2(15)
C54 C55 C56 C57 177.8(9)
C54 C55 C56 C69 6.7(13)
C55 C56 C57 C58 -174.0(9)
C69 C56 C57 C58 -3.1(14)
C56 C57 C58 C59 -6.2(14)
C57 C58 C59 C68 0.6(13)
C57 C58 C59 C60 178.3(8)
C68 C59 C60 C61 -4.2(13)
C58 C59 C60 C61 178.2(8)
C59 C60 C61 C62 -7.5(13)
C60 C61 C62 C63 -169.7(8)
C60 C61 C62 C67 4.0(12)
C67 C62 C63 C64 0.7(11)
C61 C62 C63 C64 174.3(7)
C62 C63 C64 C65 -16.3(12)
C63 C64 C65 C66 22.3(14)
C64 C65 C66 C67 -12.4(13)
C65 C66 C67 C62 -2.6(11)
C65 C66 C67 C68 179.6(7)
C63 C62 C67 C66 6.5(11)
C61 C62 C67 C66 -167.3(7)
C63 C62 C67 C68 -175.5(7)
C61 C62 C67 C68 10.7(11)
C58 C59 C68 C69 14.5(12)
C60 C59 C68 C69 -163.2(8)
C58 C59 C68 C67 -164.1(8)
C60 C59 C68 C67 18.2(11)
C66 C67 C68 C59 156.6(8)
C62 C67 C68 C59 -21.3(11)
C66 C67 C68 C69 -22.0(12)
C62 C67 C68 C69 160.2(7)
C59 C68 C69 C70 157.0(8)
C67 C68 C69 C70 -24.6(12)
C59 C68 C69 C56 -22.8(11)
C67 C68 C69 C56 155.7(8)
C57 C56 C69 C68 17.2(12)
C55 C56 C69 C68 -171.4(7)
C57 C56 C69 C70 -162.5(8)
C55 C56 C69 C70 8.8(12)
C52 C53 C70 C69 -163.6(8)
C54 C53 C70 C69 15.3(12)
C52 C53 C70 C71 14.5(12)
C54 C53 C70 C71 -166.6(8)
C68 C69 C70 C53 161.1(8)
C56 C69 C70 C53 -19.2(11)
C68 C69 C70 C71 -16.8(13)
C56 C69 C70 C71 162.9(8)
C49 C50 C71 C46 13.2(11)
C51 C50 C71 C46 -161.8(7)
C49 C50 C71 C70 -166.0(8)
C51 C50 C71 C70 19.0(11)
C47 C46 C71 C50 -16.2(11)
C45 C46 C71 C50 159.9(7)
C47 C46 C71 C70 162.9(8)
C45 C46 C71 C70 -21.0(13)
C53 C70 C71 C50 -25.2(11)
C69 C70 C71 C50 152.7(8)
C53 C70 C71 C46 155.7(8)
C69 C70 C71 C46 -26.4(13)
Pt2 O42 C73 C74 8.7(11)
Pt2 O42 C73 C72 -173.2(5)
O42 C73 C74 C75 4.3(14)
C72 C73 C74 C75 -173.7(8)
Pt2 O41 C75 C74 -5.3(12)
Pt2 O41 C75 C76 172.7(5)
C73 C74 C75 O41 -5.9(14)
C73 C74 C75 C76 176.2(8)
